data_7150655
loop_
_publ_author_name
'Walton, Jeffrey G. A.'
'Patterson, Stephen'
'Liu, Gu'
'Haraldsen, Jeralyn D.'
'Hollick, Jonathan J.'
'Slawin, Alexandra M. Z.'
'Ward, Gary E.'
'Westwood, Nicholas J.'

_publ_section_title
;
 Synthesis and biological evaluation of functionalised
 tetrahydro-\b-carboline analogues as inhibitors of Toxoplasma gondii
 invasion
;
_journal_issue 15
_journal_name_full 'Organic &amp; Biomolecular Chemistry'
_journal_page_first 3049
_journal_paper_doi 10.1039/b902319d
_journal_volume 7
_journal_year 2009
_chemical_absolute_configuration unk
_chemical_formula_moiety 'C23 H23 N3 O3'
_chemical_formula_sum 'C23 H23 N3 O3'
_chemical_formula_weight 389.44
_chemical_name_systematic
;
?
;
_space_group_IT_number 19
_symmetry_cell_setting orthorhombic
_symmetry_space_group_name_Hall 'P 2ac 2ab'
_symmetry_space_group_name_H-M 'P 21 21 21'
_atom_sites_solution_hydrogens geom
_atom_sites_solution_primary direct
_atom_sites_solution_secondary difmap
_audit_creation_method SHELXL-97
_cell_angle_alpha 90.00
_cell_angle_beta 90.00
_cell_angle_gamma 90.00
_cell_formula_units_Z 4
_cell_length_a 7.9563(12)
_cell_length_b 8.4315(12)
_cell_length_c 28.798(4)
_cell_measurement_reflns_used 2759
_cell_measurement_temperature 173(2)
_cell_measurement_theta_max 51.55
_cell_measurement_theta_min 3.03
_cell_volume 1931.9(5)
_computing_cell_refinement 'CrystalClear (Rigaku Corp., 2004)'
_computing_data_collection 'CrystalClear (Rigaku Corp., 2004)'
_computing_data_reduction 'CrystalClear (Rigaku Corp., 2004)'
_computing_molecular_graphics 'Bruker SHELXTL'
_computing_publication_material 'Bruker SHELXTL'
_computing_structure_refinement 'SHELXL-97 (Sheldrick, 1997)'
_computing_structure_solution 'SHELXS-97 (Sheldrick, 1990)'
_diffrn_ambient_temperature 173(2)
_diffrn_measured_fraction_theta_full 0.936
_diffrn_measured_fraction_theta_max 0.934
_diffrn_measurement_device_type CCD
_diffrn_measurement_method '\w scans'
_diffrn_radiation_monochromator confocal
_diffrn_radiation_source 'rotating anode'
_diffrn_radiation_type CuK\a
_diffrn_radiation_wavelength 1.54178
_diffrn_reflns_av_R_equivalents 0.2426
_diffrn_reflns_av_sigmaI/netI 0.1079
_diffrn_reflns_limit_h_max 8
_diffrn_reflns_limit_h_min -8
_diffrn_reflns_limit_k_max 9
_diffrn_reflns_limit_k_min -10
_diffrn_reflns_limit_l_max 34
_diffrn_reflns_limit_l_min -34
_diffrn_reflns_number 21966
_diffrn_reflns_theta_full 67.00
_diffrn_reflns_theta_max 67.44
_diffrn_reflns_theta_min 5.47
_exptl_absorpt_coefficient_mu 0.728
_exptl_absorpt_correction_T_max 1.0000
_exptl_absorpt_correction_T_min 0.9299
_exptl_absorpt_correction_type multi-scan
_exptl_absorpt_process_details 'Jacobson, R. (1998) Private communication'
_exptl_crystal_colour colourless
_exptl_crystal_density_diffrn 1.339
_exptl_crystal_density_method 'not measured'
_exptl_crystal_description platelet
_exptl_crystal_F_000 824
_exptl_crystal_size_max 0.100
_exptl_crystal_size_mid 0.100
_exptl_crystal_size_min 0.030
_refine_diff_density_max 0.359
_refine_diff_density_min -0.301
_refine_diff_density_rms 0.079
_refine_ls_extinction_method none
_refine_ls_goodness_of_fit_ref 1.142
_refine_ls_hydrogen_treatment constr
_refine_ls_matrix_type full
_refine_ls_number_parameters 265
_refine_ls_number_reflns 3196
_refine_ls_number_restraints 0
_refine_ls_restrained_S_all 1.142
_refine_ls_R_factor_all 0.1368
_refine_ls_R_factor_gt 0.1033
_refine_ls_shift/su_max 0.016
_refine_ls_shift/su_mean 0.002
_refine_ls_structure_factor_coef Fsqd
_refine_ls_weighting_details 'calc w=1/[\s^2^(Fo^2^)+(0.0809P)^2^+3.4687P] where P=(Fo^2^+2Fc^2^)/3'
_refine_ls_weighting_scheme calc
_refine_ls_wR_factor_gt 0.2259
_refine_ls_wR_factor_ref 0.2500
_reflns_number_gt 2422
_reflns_number_total 3196
_reflns_threshold_expression >2sigma(I)
_cod_data_source_file b902319d.txt
_cod_data_source_block 7b
_cod_depositor_comments
;
The following automatic conversions were performed:
'_symmetry_cell_setting' value 'Orthorhombic' changed to 'orthorhombic'
according to '/home/saulius/struct/CIF-dictionaries/cif_core.dic'
dictionary named 'cif_core.dic' version 2.4.1 from 2010-06-29.

Automatic conversion script
Id: cif_fix_enum 1527 2010-12-29 10:47:43Z saulius 
;
_cod_original_sg_symbol_H-M P2(1)2(1)2(1)
_cod_database_code 7150655

loop_
_symmetry_equiv_pos_as_xyz
'x, y, z'
'-x+1/2, -y, z+1/2'
'-x, y+1/2, -z+1/2'
'x+1/2, -y+1/2, -z'

loop_
_atom_site_label
_atom_site_type_symbol
_atom_site_fract_x
_atom_site_fract_y
_atom_site_fract_z
_atom_site_U_iso_or_equiv
_atom_site_adp_type
_atom_site_occupancy
_atom_site_symmetry_multiplicity
_atom_site_calc_flag
_atom_site_refinement_flags
_atom_site_disorder_assembly
_atom_site_disorder_group
N1 N 0.3467(7) 0.4641(7) 0.03079(18) 0.0379(14) Uani 1 1 d . . .
H1N H 0.2345 0.4488 0.0441 0.07(3) Uiso 1 1 calc R . .
C2 C 0.4958(8) 0.4150(8) 0.0506(2) 0.0319(15) Uani 1 1 d . . .
C3 C 0.5044(8) 0.3463(8) 0.0986(2) 0.0337(15) Uani 1 1 d . . .
H3A H 0.4304 0.2506 0.1002 0.040 Uiso 1 1 calc R . .
N4 N 0.6817(7) 0.2971(6) 0.10453(17) 0.0332(13) Uani 1 1 d . . .
C5 C 0.7362(9) 0.1905(8) 0.1358(2) 0.0344(16) Uani 1 1 d . . .
O5 O 0.6526(6) 0.1014(5) 0.15985(15) 0.0394(12) Uani 1 1 d . . .
N6 N 0.9139(7) 0.1977(7) 0.13622(19) 0.0348(13) Uani 1 1 d . . .
C7 C 0.9694(9) 0.3095(8) 0.1054(2) 0.0341(16) Uani 1 1 d . . .
O7 O 1.1156(6) 0.3325(6) 0.09539(17) 0.0452(13) Uani 1 1 d . . .
C8 C 0.8157(8) 0.3955(8) 0.0863(2) 0.0312(14) Uani 1 1 d . . .
H8A H 0.8086 0.5022 0.1014 0.037 Uiso 1 1 calc R . .
C9 C 0.8060(8) 0.4172(8) 0.0345(2) 0.0322(15) Uani 1 1 d . . .
H9A H 0.8803 0.5051 0.0245 0.039 Uiso 1 1 calc R . .
H9B H 0.8421 0.3191 0.0184 0.039 Uiso 1 1 calc R . .
C10 C 0.6283(9) 0.4541(8) 0.0229(2) 0.0326(15) Uani 1 1 d . . .
C11 C 0.5599(9) 0.5355(9) -0.0170(2) 0.0378(16) Uani 1 1 d . . .
C12 C 0.6289(10) 0.6129(9) -0.0552(2) 0.0441(18) Uani 1 1 d . . .
H12A H 0.7473 0.6168 -0.0593 0.053 Uiso 1 1 calc R . .
C13 C 0.5233(10) 0.6844(9) -0.0873(2) 0.0412(18) Uani 1 1 d . . .
H13A H 0.5694 0.7376 -0.1135 0.049 Uiso 1 1 calc R . .
C14 C 0.3499(11) 0.6784(8) -0.0813(2) 0.0449(19) Uani 1 1 d . . .
H14A H 0.2792 0.7260 -0.1039 0.054 Uiso 1 1 calc R . .
C15 C 0.2780(10) 0.6052(9) -0.0434(2) 0.0417(18) Uani 1 1 d . . .
H15A H 0.1593 0.6015 -0.0401 0.050 Uiso 1 1 calc R . .
C16 C 0.3813(9) 0.5375(8) -0.0105(2) 0.0336(16) Uani 1 1 d . . .
C17 C 0.4539(8) 0.4625(8) 0.1366(2) 0.0300(14) Uani 1 1 d . . .
C18 C 0.4102(9) 0.4040(9) 0.1802(2) 0.0377(17) Uani 1 1 d . . .
H18A H 0.4014 0.2927 0.1848 0.045 Uiso 1 1 calc R . .
C19 C 0.3797(8) 0.5053(8) 0.2168(2) 0.0319(15) Uani 1 1 d . . .
O19 O 0.3363(7) 0.4375(6) 0.25824(16) 0.0503(14) Uani 1 1 d . . .
H19O H 0.3499 0.5152 0.2833 0.07(3) Uiso 1 1 calc R . .
C20 C 0.3891(9) 0.6678(9) 0.2097(2) 0.0426(18) Uani 1 1 d . . .
H20A H 0.3684 0.7384 0.2348 0.051 Uiso 1 1 calc R . .
C21 C 0.4282(9) 0.7273(9) 0.1665(2) 0.0429(19) Uani 1 1 d . . .
H21A H 0.4328 0.8387 0.1618 0.052 Uiso 1 1 calc R . .
C22 C 0.4604(9) 0.6260(8) 0.1303(2) 0.0383(17) Uani 1 1 d . . .
H22A H 0.4875 0.6680 0.1006 0.046 Uiso 1 1 calc R . .
C23 C 1.0191(9) 0.0995(9) 0.1659(2) 0.0397(17) Uani 1 1 d . . .
H23A H 1.1324 0.0915 0.1519 0.048 Uiso 1 1 calc R . .
H23B H 0.9709 -0.0087 0.1672 0.048 Uiso 1 1 calc R . .
C24 C 1.0356(10) 0.1616(9) 0.2140(2) 0.0409(17) Uani 1 1 d . . .
H24A H 0.9229 0.1672 0.2285 0.049 Uiso 1 1 calc R . .
H24B H 1.0821 0.2705 0.2130 0.049 Uiso 1 1 calc R . .
C25 C 1.1500(10) 0.0568(9) 0.2437(2) 0.0438(18) Uani 1 1 d . . .
H25A H 1.1189 -0.0556 0.2387 0.053 Uiso 1 1 calc R . .
H25B H 1.2675 0.0707 0.2332 0.053 Uiso 1 1 calc R . .
C26 C 1.1403(11) 0.0929(11) 0.2951(2) 0.054(2) Uani 1 1 d . . .
H26A H 1.2155 0.0215 0.3121 0.081 Uiso 1 1 calc R . .
H26B H 1.0247 0.0777 0.3060 0.081 Uiso 1 1 calc R . .
H26C H 1.1744 0.2031 0.3005 0.081 Uiso 1 1 calc R . .

loop_
_atom_site_aniso_label
_atom_site_aniso_U_11
_atom_site_aniso_U_22
_atom_site_aniso_U_33
_atom_site_aniso_U_23
_atom_site_aniso_U_13
_atom_site_aniso_U_12
N1 0.028(3) 0.048(3) 0.038(3) 0.006(3) -0.002(2) 0.002(3)
C2 0.028(4) 0.031(3) 0.037(4) -0.003(3) 0.001(3) 0.006(3)
C3 0.032(4) 0.033(4) 0.037(4) 0.002(3) 0.002(3) 0.001(3)
N4 0.030(3) 0.038(3) 0.031(3) 0.006(2) 0.007(2) -0.004(3)
C5 0.048(5) 0.027(4) 0.029(3) 0.001(3) 0.005(3) -0.008(3)
O5 0.044(3) 0.038(3) 0.037(2) 0.009(2) 0.004(2) -0.006(3)
N6 0.027(4) 0.035(3) 0.042(3) 0.000(3) 0.002(2) -0.002(3)
C7 0.027(4) 0.042(4) 0.033(3) -0.004(3) 0.002(3) -0.003(3)
O7 0.033(3) 0.050(3) 0.052(3) 0.010(2) -0.002(2) -0.003(2)
C8 0.025(4) 0.031(3) 0.038(3) -0.004(3) 0.006(3) -0.006(3)
C9 0.025(4) 0.031(4) 0.041(4) 0.002(3) 0.002(3) 0.002(3)
C10 0.035(4) 0.028(3) 0.035(3) -0.004(3) 0.000(3) -0.009(3)
C11 0.044(5) 0.036(4) 0.032(3) -0.003(3) -0.006(3) -0.003(4)
C12 0.047(5) 0.041(4) 0.044(4) -0.003(3) 0.004(3) -0.004(3)
C13 0.051(5) 0.037(4) 0.035(4) 0.007(3) -0.004(3) 0.010(4)
C14 0.064(6) 0.036(4) 0.035(4) 0.003(3) -0.012(3) 0.013(4)
C15 0.042(5) 0.048(5) 0.036(4) 0.003(3) -0.003(3) 0.004(4)
C16 0.044(5) 0.025(3) 0.032(3) 0.001(3) -0.002(3) 0.002(3)
C17 0.022(3) 0.025(3) 0.043(4) 0.006(3) -0.010(3) -0.003(3)
C18 0.040(4) 0.044(4) 0.030(3) 0.007(3) -0.001(3) 0.000(3)
C19 0.022(4) 0.034(4) 0.040(3) 0.006(3) -0.004(3) -0.002(3)
O19 0.060(4) 0.047(3) 0.044(3) -0.003(3) 0.003(3) 0.005(3)
C20 0.037(4) 0.050(5) 0.041(4) -0.010(3) 0.002(3) -0.001(3)
C21 0.043(5) 0.038(4) 0.047(4) -0.009(3) -0.002(3) 0.011(4)
C22 0.034(4) 0.039(4) 0.041(4) 0.010(3) -0.001(3) 0.002(3)
C23 0.032(4) 0.043(4) 0.044(4) -0.002(3) 0.006(3) 0.006(3)
C24 0.039(4) 0.037(4) 0.047(4) -0.001(3) 0.003(3) 0.000(3)
C25 0.046(5) 0.040(4) 0.045(4) 0.009(3) -0.003(3) -0.004(4)
C26 0.048(5) 0.065(5) 0.049(4) 0.010(4) -0.004(4) -0.011(4)

loop_
_atom_type_symbol
_atom_type_description
_atom_type_scat_dispersion_real
_atom_type_scat_dispersion_imag
_atom_type_scat_source
C C 0.0181 0.0091 'International Tables Vol C Tables 4.2.6.8 and 6.1.1.4'
H H 0.0000 0.0000 'International Tables Vol C Tables 4.2.6.8 and 6.1.1.4'
N N 0.0311 0.0180 'International Tables Vol C Tables 4.2.6.8 and 6.1.1.4'
O O 0.0492 0.0322 'International Tables Vol C Tables 4.2.6.8 and 6.1.1.4'

loop_
_geom_angle_atom_site_label_1
_geom_angle_atom_site_label_2
_geom_angle_atom_site_label_3
_geom_angle
_geom_angle_site_symmetry_1
_geom_angle_site_symmetry_3
_geom_angle_publ_flag
C16 N1 C2 108.8(6) . . ?
C16 N1 H1N 125.6 . . ?
C2 N1 H1N 125.6 . . ?
C10 C2 N1 110.6(6) . . ?
C10 C2 C3 126.6(6) . . ?
N1 C2 C3 122.4(6) . . ?
N4 C3 C2 105.0(5) . . ?
N4 C3 C17 110.4(5) . . ?
C2 C3 C17 113.7(5) . . ?
N4 C3 H3A 109.2 . . ?
C2 C3 H3A 109.2 . . ?
C17 C3 H3A 109.2 . . ?
C5 N4 C8 112.8(5) . . ?
C5 N4 C3 124.9(5) . . ?
C8 N4 C3 119.9(5) . . ?
O5 C5 N4 128.1(7) . . ?
O5 C5 N6 124.5(6) . . ?
N4 C5 N6 107.4(6) . . ?
C7 N6 C5 110.3(6) . . ?
C7 N6 C23 126.0(6) . . ?
C5 N6 C23 123.7(6) . . ?
O7 C7 N6 125.0(7) . . ?
O7 C7 C8 127.5(6) . . ?
N6 C7 C8 107.6(6) . . ?
N4 C8 C9 113.0(5) . . ?
N4 C8 C7 100.8(5) . . ?
C9 C8 C7 117.1(5) . . ?
N4 C8 H8A 108.5 . . ?
C9 C8 H8A 108.5 . . ?
C7 C8 H8A 108.5 . . ?
C10 C9 C8 107.2(5) . . ?
C10 C9 H9A 110.3 . . ?
C8 C9 H9A 110.3 . . ?
C10 C9 H9B 110.3 . . ?
C8 C9 H9B 110.3 . . ?
H9A C9 H9B 108.5 . . ?
C2 C10 C11 106.8(6) . . ?
C2 C10 C9 123.8(6) . . ?
C11 C10 C9 129.5(6) . . ?
C12 C11 C16 119.2(7) . . ?
C12 C11 C10 134.7(7) . . ?
C16 C11 C10 106.0(6) . . ?
C13 C12 C11 119.5(7) . . ?
C13 C12 H12A 120.3 . . ?
C11 C12 H12A 120.3 . . ?
C12 C13 C14 120.1(7) . . ?
C12 C13 H13A 120.0 . . ?
C14 C13 H13A 120.0 . . ?
C15 C14 C13 121.8(7) . . ?
C15 C14 H14A 119.1 . . ?
C13 C14 H14A 119.1 . . ?
C14 C15 C16 118.8(7) . . ?
C14 C15 H15A 120.6 . . ?
C16 C15 H15A 120.6 . . ?
N1 C16 C15 131.7(7) . . ?
N1 C16 C11 107.9(6) . . ?
C15 C16 C11 120.4(6) . . ?
C18 C17 C22 118.5(6) . . ?
C18 C17 C3 119.1(6) . . ?
C22 C17 C3 122.3(6) . . ?
C19 C18 C17 121.0(7) . . ?
C19 C18 H18A 119.5 . . ?
C17 C18 H18A 119.5 . . ?
O19 C19 C18 116.9(6) . . ?
O19 C19 C20 123.8(6) . . ?
C18 C19 C20 119.3(6) . . ?
C19 O19 H19O 109.5 . . ?
C21 C20 C19 120.3(7) . . ?
C21 C20 H20A 119.8 . . ?
C19 C20 H20A 119.8 . . ?
C22 C21 C20 120.2(7) . . ?
C22 C21 H21A 119.9 . . ?
C20 C21 H21A 119.9 . . ?
C21 C22 C17 120.7(7) . . ?
C21 C22 H22A 119.6 . . ?
C17 C22 H22A 119.6 . . ?
N6 C23 C24 113.5(6) . . ?
N6 C23 H23A 108.9 . . ?
C24 C23 H23A 108.9 . . ?
N6 C23 H23B 108.9 . . ?
C24 C23 H23B 108.9 . . ?
H23A C23 H23B 107.7 . . ?
C23 C24 C25 111.7(6) . . ?
C23 C24 H24A 109.3 . . ?
C25 C24 H24A 109.3 . . ?
C23 C24 H24B 109.3 . . ?
C25 C24 H24B 109.3 . . ?
H24A C24 H24B 107.9 . . ?
C26 C25 C24 113.6(7) . . ?
C26 C25 H25A 108.9 . . ?
C24 C25 H25A 108.9 . . ?
C26 C25 H25B 108.9 . . ?
C24 C25 H25B 108.9 . . ?
H25A C25 H25B 107.7 . . ?
C25 C26 H26A 109.5 . . ?
C25 C26 H26B 109.5 . . ?
H26A C26 H26B 109.5 . . ?
C25 C26 H26C 109.5 . . ?
H26A C26 H26C 109.5 . . ?
H26B C26 H26C 109.5 . . ?

loop_
_geom_bond_atom_site_label_1
_geom_bond_atom_site_label_2
_geom_bond_distance
_geom_bond_site_symmetry_2
_geom_bond_publ_flag
N1 C16 1.369(8) . ?
N1 C2 1.379(8) . ?
N1 H1N 0.9800 . ?
C2 C10 1.362(9) . ?
C2 C3 1.500(9) . ?
C3 N4 1.481(9) . ?
C3 C17 1.523(9) . ?
C3 H3A 1.0000 . ?
N4 C5 1.345(8) . ?
N4 C8 1.449(8) . ?
C5 O5 1.219(7) . ?
C5 N6 1.415(9) . ?
N6 C7 1.369(9) . ?
N6 C23 1.455(9) . ?
C7 O7 1.214(8) . ?
C7 C8 1.523(10) . ?
C8 C9 1.507(9) . ?
C8 H8A 1.0000 . ?
C9 C10 1.485(10) . ?
C9 H9A 0.9900 . ?
C9 H9B 0.9900 . ?
C10 C11 1.445(9) . ?
C11 C12 1.392(10) . ?
C11 C16 1.434(10) . ?
C12 C13 1.388(10) . ?
C12 H12A 0.9500 . ?
C13 C14 1.391(11) . ?
C13 H13A 0.9500 . ?
C14 C15 1.377(10) . ?
C14 H14A 0.9500 . ?
C15 C16 1.378(9) . ?
C15 H15A 0.9500 . ?
C17 C18 1.392(9) . ?
C17 C22 1.392(9) . ?
C18 C19 1.379(9) . ?
C18 H18A 0.9500 . ?
C19 O19 1.366(8) . ?
C19 C20 1.387(10) . ?
O19 H19O 0.9800 . ?
C20 C21 1.378(10) . ?
C20 H20A 0.9500 . ?
C21 C22 1.371(10) . ?
C21 H21A 0.9500 . ?
C22 H22A 0.9500 . ?
C23 C24 1.488(9) . ?
C23 H23A 0.9900 . ?
C23 H23B 0.9900 . ?
C24 C25 1.530(10) . ?
C24 H24A 0.9900 . ?
C24 H24B 0.9900 . ?
C25 C26 1.513(10) . ?
C25 H25A 0.9900 . ?
C25 H25B 0.9900 . ?
C26 H26A 0.9800 . ?
C26 H26B 0.9800 . ?
C26 H26C 0.9800 . ?

loop_
_geom_hbond_atom_site_label_D
_geom_hbond_atom_site_label_H
_geom_hbond_atom_site_label_A
_geom_hbond_distance_DH
_geom_hbond_distance_HA
_geom_hbond_distance_DA
_geom_hbond_angle_DHA
_geom_hbond_site_symmetry_A
N1 H1N O7 0.98 2.01 2.841(7) 141.3 1_455
O19 H19O O5 0.98 1.79 2.735(7) 160.4 3_655

loop_
_geom_torsion_atom_site_label_1
_geom_torsion_atom_site_label_2
_geom_torsion_atom_site_label_3
_geom_torsion_atom_site_label_4
_geom_torsion
_geom_torsion_site_symmetry_1
_geom_torsion_site_symmetry_2
_geom_torsion_site_symmetry_3
_geom_torsion_site_symmetry_4
_geom_torsion_publ_flag
C16 N1 C2 C10 -0.3(8) . . . . ?
C16 N1 C2 C3 173.1(6) . . . . ?
C10 C2 C3 N4 -12.6(9) . . . . ?
N1 C2 C3 N4 175.1(6) . . . . ?
C10 C2 C3 C17 108.2(8) . . . . ?
N1 C2 C3 C17 -64.1(8) . . . . ?
C2 C3 N4 C5 -159.6(6) . . . . ?
C17 C3 N4 C5 77.5(7) . . . . ?
C2 C3 N4 C8 39.1(7) . . . . ?
C17 C3 N4 C8 -83.8(7) . . . . ?
C8 N4 C5 O5 173.2(6) . . . . ?
C3 N4 C5 O5 10.8(10) . . . . ?
C8 N4 C5 N6 -7.2(7) . . . . ?
C3 N4 C5 N6 -169.7(6) . . . . ?
O5 C5 N6 C7 180.0(6) . . . . ?
N4 C5 N6 C7 0.4(8) . . . . ?
O5 C5 N6 C23 -0.5(11) . . . . ?
N4 C5 N6 C23 179.9(5) . . . . ?
C5 N6 C7 O7 -173.5(7) . . . . ?
C23 N6 C7 O7 7.1(11) . . . . ?
C5 N6 C7 C8 6.0(7) . . . . ?
C23 N6 C7 C8 -173.5(6) . . . . ?
C5 N4 C8 C9 136.0(6) . . . . ?
C3 N4 C8 C9 -60.6(7) . . . . ?
C5 N4 C8 C7 10.3(6) . . . . ?
C3 N4 C8 C7 173.6(5) . . . . ?
O7 C7 C8 N4 170.0(7) . . . . ?
N6 C7 C8 N4 -9.5(6) . . . . ?
O7 C7 C8 C9 47.0(10) . . . . ?
N6 C7 C8 C9 -132.5(6) . . . . ?
N4 C8 C9 C10 45.7(7) . . . . ?
C7 C8 C9 C10 162.1(6) . . . . ?
N1 C2 C10 C11 0.8(7) . . . . ?
C3 C2 C10 C11 -172.3(7) . . . . ?
N1 C2 C10 C9 -179.8(6) . . . . ?
C3 C2 C10 C9 7.1(11) . . . . ?
C8 C9 C10 C2 -22.5(9) . . . . ?
C8 C9 C10 C11 156.7(7) . . . . ?
C2 C10 C11 C12 174.7(8) . . . . ?
C9 C10 C11 C12 -4.7(13) . . . . ?
C2 C10 C11 C16 -0.9(8) . . . . ?
C9 C10 C11 C16 179.7(7) . . . . ?
C16 C11 C12 C13 -2.8(11) . . . . ?
C10 C11 C12 C13 -178.0(8) . . . . ?
C11 C12 C13 C14 0.0(11) . . . . ?
C12 C13 C14 C15 1.3(12) . . . . ?
C13 C14 C15 C16 0.6(11) . . . . ?
C2 N1 C16 C15 179.3(7) . . . . ?
C2 N1 C16 C11 -0.3(8) . . . . ?
C14 C15 C16 N1 177.0(7) . . . . ?
C14 C15 C16 C11 -3.5(10) . . . . ?
C12 C11 C16 N1 -175.7(6) . . . . ?
C10 C11 C16 N1 0.7(8) . . . . ?
C12 C11 C16 C15 4.7(11) . . . . ?
C10 C11 C16 C15 -178.9(6) . . . . ?
N4 C3 C17 C18 -80.5(7) . . . . ?
C2 C3 C17 C18 161.9(6) . . . . ?
N4 C3 C17 C22 95.2(7) . . . . ?
C2 C3 C17 C22 -22.5(9) . . . . ?
C22 C17 C18 C19 -2.2(10) . . . . ?
C3 C17 C18 C19 173.6(6) . . . . ?
C17 C18 C19 O19 179.5(6) . . . . ?
C17 C18 C19 C20 1.4(10) . . . . ?
O19 C19 C20 C21 -177.8(6) . . . . ?
C18 C19 C20 C21 0.1(11) . . . . ?
C19 C20 C21 C22 -0.9(11) . . . . ?
C20 C21 C22 C17 0.1(11) . . . . ?
C18 C17 C22 C21 1.4(11) . . . . ?
C3 C17 C22 C21 -174.3(6) . . . . ?
C7 N6 C23 C24 97.7(8) . . . . ?
C5 N6 C23 C24 -81.7(8) . . . . ?
N6 C23 C24 C25 -178.8(6) . . . . ?
C23 C24 C25 C26 -167.1(6) . . . . ?

loop_
_cod_related_entry_id
_cod_related_entry_database
_cod_related_entry_code
1 ChemSpider 30653375
